data_7156291
loop_
_publ_author_name
'Wei, Yuanyuan'
'Wang, Jie'
'Wang, Yajun'
'Yao, Xiaoqiang'
'Yang, Caixia'
'Huo, Congde'

_publ_section_title
;
 Auto-oxidation promoted sp<sup>3</sup> C-H arylation of glycine
 derivatives.
;
_journal_issue 27
_journal_name_full 'Organic &amp; biomolecular chemistry'
_journal_page_first 4985
_journal_page_last 4989
_journal_paper_doi 10.1039/c8ob01068d
_journal_volume 16
_journal_year 2018
_chemical_formula_sum 'C21 H28 N2 O2'
_chemical_formula_weight 340.45
_space_group_crystal_system monoclinic
_space_group_IT_number 15
_space_group_name_Hall '-C 2yc'
_space_group_name_H-M_alt 'C 1 2/c 1'
_symmetry_space_group_name_Hall '-C 2yc'
_symmetry_space_group_name_H-M 'C 1 2/c 1'
_atom_sites_solution_hydrogens mixed
_audit_creation_method SHELXL-2014/7
_audit_update_record
;
2018-01-30 deposited with the CCDC.
2018-06-19 downloaded from the CCDC.
;
_cell_angle_alpha 90
_cell_angle_beta 99.6740(10)
_cell_angle_gamma 90
_cell_formula_units_Z 8
_cell_length_a 23.0931(6)
_cell_length_b 6.0038(2)
_cell_length_c 29.1140(7)
_cell_measurement_temperature 293(2)
_cell_volume 3979.15(19)
_computing_structure_refinement 'SHELXL-2014/7 (Sheldrick, 2014)'
_diffrn_ambient_temperature 293(2)
_diffrn_measured_fraction_theta_full 0.991
_diffrn_measured_fraction_theta_max 0.991
_diffrn_radiation_type MoK\a
_diffrn_radiation_wavelength 0.71073
_diffrn_reflns_av_R_equivalents 0.0407
_diffrn_reflns_av_unetI/netI 0.0218
_diffrn_reflns_Laue_measured_fraction_full 0.991
_diffrn_reflns_Laue_measured_fraction_max 0.991
_diffrn_reflns_limit_h_max 28
_diffrn_reflns_limit_h_min -28
_diffrn_reflns_limit_k_max 7
_diffrn_reflns_limit_k_min -7
_diffrn_reflns_limit_l_max 35
_diffrn_reflns_limit_l_min -35
_diffrn_reflns_number 31890
_diffrn_reflns_point_group_measured_fraction_full 0.991
_diffrn_reflns_point_group_measured_fraction_max 0.991
_diffrn_reflns_theta_full 25.242
_diffrn_reflns_theta_max 25.998
_diffrn_reflns_theta_min 2.839
_exptl_absorpt_coefficient_mu 0.073
_exptl_crystal_density_diffrn 1.137
_exptl_crystal_F_000 1472
_refine_diff_density_max 0.418
_refine_diff_density_min -0.155
_refine_diff_density_rms 0.033
_refine_ls_extinction_coef 0.0070(10)
_refine_ls_extinction_expression Fc^*^=kFc[1+0.001xFc^2^\l^3^/sin(2\q)]^-1/4^
_refine_ls_extinction_method 'SHELXL-2014/7 (Sheldrick 2014'
_refine_ls_goodness_of_fit_ref 0.986
_refine_ls_hydrogen_treatment constr
_refine_ls_matrix_type full
_refine_ls_number_parameters 231
_refine_ls_number_reflns 3877
_refine_ls_number_restraints 1
_refine_ls_restrained_S_all 0.986
_refine_ls_R_factor_all 0.0737
_refine_ls_R_factor_gt 0.0552
_refine_ls_shift/su_max 0.014
_refine_ls_shift/su_mean 0.000
_refine_ls_structure_factor_coef Fsqd
_refine_ls_weighting_details 'w=1/[\s^2^(Fo^2^)+(0.0847P)^2^+2.5696P] where P=(Fo^2^+2Fc^2^)/3'
_refine_ls_weighting_scheme calc
_refine_ls_wR_factor_gt 0.1524
_refine_ls_wR_factor_ref 0.1624
_reflns_Friedel_coverage 0.000
_reflns_number_gt 2980
_reflns_number_total 3877
_reflns_threshold_expression 'I > 2\s(I)'
_cod_data_source_file c8ob01068d2.cif
_cod_data_source_block 1
_cod_depositor_comments 'Adding full bibliography for 7156291.cif.'
_cod_database_code 7156291
_shelx_shelxl_version_number 2014/7
_shelx_space_group_comment
;
The symmetry employed for this shelxl refinement is uniquely defined
by the following loop, which should always be used as a source of
symmetry information in preference to the above space-group names.
They are only intended as comments.
;

loop_
_space_group_symop_operation_xyz
'x, y, z'
'-x, y, -z+1/2'
'x+1/2, y+1/2, z'
'-x+1/2, y+1/2, -z+1/2'
'-x, -y, -z'
'x, -y, z-1/2'
'-x+1/2, -y+1/2, -z'
'x+1/2, -y+1/2, z-1/2'

loop_
_atom_site_label
_atom_site_type_symbol
_atom_site_fract_x
_atom_site_fract_y
_atom_site_fract_z
_atom_site_U_iso_or_equiv
_atom_site_adp_type
_atom_site_occupancy
_atom_site_site_symmetry_order
_atom_site_calc_flag
_atom_site_refinement_flags_posn
_atom_site_refinement_flags_adp
C1 C 0.12279(14) 0.6755(5) 0.75161(10) 0.0985(9) Uani 1 1 d . .
H1A H 0.1477 0.8047 0.7552 0.148 Uiso 1 1 calc R U
H1B H 0.1060 0.6546 0.7793 0.148 Uiso 1 1 calc R U
H1C H 0.0919 0.6960 0.7254 0.148 Uiso 1 1 calc R U
C3 C 0.18221(8) 0.4674(3) 0.70467(6) 0.0503(4) Uani 1 1 d . .
C8 C 0.17992(9) 0.6409(3) 0.67249(7) 0.0610(5) Uani 1 1 d . .
H8 H 0.1605 0.7720 0.6776 0.073 Uiso 1 1 calc R U
C7 C 0.20580(9) 0.6221(3) 0.63341(7) 0.0567(5) Uani 1 1 d . .
H7 H 0.2036 0.7410 0.6127 0.068 Uiso 1 1 calc R U
C6 C 0.23506(7) 0.4306(3) 0.62415(5) 0.0440(4) Uani 1 1 d . .
C9 C 0.26100(7) 0.4093(3) 0.57973(6) 0.0494(4) Uani 1 1 d . .
H9 H 0.2839 0.2713 0.5815 0.059 Uiso 1 1 calc R U
C17 C 0.21208(8) 0.3935(3) 0.53791(6) 0.0516(4) Uani 1 1 d . .
C18 C 0.12636(9) 0.1914(4) 0.50663(7) 0.0690(6) Uani 1 1 d . .
H18A H 0.1380 0.1792 0.4762 0.083 Uiso 1 1 calc R U
H18B H 0.0997 0.3165 0.5062 0.083 Uiso 1 1 calc R U
C19 C 0.09726(10) -0.0197(4) 0.51847(9) 0.0817(7) Uani 1 1 d . .
H19A H 0.0655 -0.0544 0.4932 0.098 Uiso 1 1 calc R U
H19B H 0.1256 -0.1400 0.5204 0.098 Uiso 1 1 calc R U
C20 C 0.07341(12) -0.0118(5) 0.56247(10) 0.0960(9) Uani 1 1 d . .
H20A H 0.0444 0.1061 0.5605 0.115 Uiso 1 1 calc R U
H20B H 0.1049 0.0240 0.5879 0.115 Uiso 1 1 calc R U
C21 C 0.04534(15) -0.2297(6) 0.57319(14) 0.1312(13) Uani 1 1 d . .
H21A H 0.0145 -0.2673 0.5480 0.197 Uiso 1 1 calc R U
H21B H 0.0293 -0.2144 0.6014 0.197 Uiso 1 1 calc R U
H21C H 0.0744 -0.3454 0.5770 0.197 Uiso 1 1 calc R U
C10 C 0.35346(7) 0.6239(3) 0.59832(6) 0.0474(4) Uani 1 1 d . .
C15 C 0.38387(8) 0.8190(3) 0.59308(7) 0.0587(5) Uani 1 1 d . .
H15 H 0.3668 0.9274 0.5723 0.070 Uiso 1 1 calc R U
C14 C 0.43901(9) 0.8539(4) 0.61825(7) 0.0686(6) Uani 1 1 d . .
H14 H 0.4584 0.9860 0.6140 0.082 Uiso 1 1 calc R U
C13 C 0.46652(9) 0.6996(4) 0.64969(7) 0.0657(6) Uani 1 1 d . .
C16 C 0.52707(11) 0.7399(6) 0.67759(11) 0.1086(10) Uani 1 1 d . .
H16A H 0.5249 0.7391 0.7102 0.163 Uiso 1 1 calc R U
H16B H 0.5414 0.8817 0.6692 0.163 Uiso 1 1 calc R U
H16C H 0.5533 0.6245 0.6710 0.163 Uiso 1 1 calc R U
C12 C 0.43611(8) 0.5070(4) 0.65490(7) 0.0612(5) Uani 1 1 d . .
H12 H 0.4535 0.3995 0.6758 0.073 Uiso 1 1 calc R U
C11 C 0.38058(8) 0.4678(3) 0.63009(6) 0.0558(5) Uani 1 1 d . .
H11 H 0.3612 0.3360 0.6347 0.067 Uiso 1 1 calc R U
C4 C 0.21235(8) 0.2756(3) 0.69540(6) 0.0541(5) Uani 1 1 d . .
H4 H 0.2154 0.1570 0.7162 0.065 Uiso 1 1 calc R U
C5 C 0.23760(8) 0.2594(3) 0.65596(6) 0.0515(4) Uani 1 1 d . .
H5 H 0.2570 0.1286 0.6506 0.062 Uiso 1 1 calc R U
C2 C 0.15894(12) 0.3062(4) 0.77661(8) 0.0799(7) Uani 1 1 d . .
H2A H 0.1386 0.1793 0.7616 0.120 Uiso 1 1 calc R U
H2B H 0.1406 0.3515 0.8024 0.120 Uiso 1 1 calc R U
H2C H 0.1992 0.2674 0.7877 0.120 Uiso 1 1 calc R U
N1 N 0.29877(6) 0.5910(3) 0.57184(5) 0.0630(5) Uani 1 1 d D .
H1 H 0.2867 0.6829 0.5496 0.076 Uiso 1 1 d DR U
N2 N 0.15656(8) 0.4847(3) 0.74404(6) 0.0696(5) Uani 1 1 d . .
O1 O 0.17759(6) 0.2220(3) 0.54251(4) 0.0687(4) Uani 1 1 d . .
O2 O 0.20548(6) 0.5158(3) 0.50552(5) 0.0752(5) Uani 1 1 d . .

loop_
_atom_site_aniso_label
_atom_site_aniso_U_11
_atom_site_aniso_U_22
_atom_site_aniso_U_33
_atom_site_aniso_U_23
_atom_site_aniso_U_13
_atom_site_aniso_U_12
C1 0.121(2) 0.0904(18) 0.0914(18) -0.0293(15) 0.0381(17) 0.0086(16)
C3 0.0501(10) 0.0519(9) 0.0466(9) -0.0076(7) 0.0009(8) -0.0095(8)
C8 0.0696(12) 0.0444(9) 0.0672(12) -0.0039(9) 0.0066(10) 0.0054(9)
C7 0.0671(12) 0.0446(9) 0.0555(11) 0.0110(8) 0.0013(9) -0.0010(8)
C6 0.0396(8) 0.0465(8) 0.0425(9) 0.0032(7) -0.0030(7) -0.0101(7)
C9 0.0419(9) 0.0567(10) 0.0477(9) 0.0065(8) 0.0018(7) -0.0104(8)
C17 0.0463(9) 0.0647(11) 0.0439(9) -0.0009(8) 0.0079(7) -0.0110(8)
C18 0.0580(11) 0.0931(15) 0.0522(11) -0.0072(10) -0.0019(9) -0.0244(11)
C19 0.0648(13) 0.0951(17) 0.0810(16) -0.0148(13) -0.0001(12) -0.0250(12)
C20 0.0730(15) 0.113(2) 0.105(2) -0.0002(16) 0.0239(14) -0.0256(15)
C21 0.102(2) 0.136(3) 0.158(3) 0.034(2) 0.027(2) -0.047(2)
C10 0.0433(9) 0.0583(10) 0.0406(9) 0.0016(7) 0.0067(7) -0.0123(8)
C15 0.0605(11) 0.0589(11) 0.0545(11) 0.0090(9) 0.0032(9) -0.0137(9)
C14 0.0630(12) 0.0683(12) 0.0716(13) 0.0024(10) 0.0029(10) -0.0304(10)
C13 0.0494(11) 0.0834(14) 0.0610(12) -0.0019(10) 0.0000(9) -0.0172(10)
C16 0.0671(15) 0.136(3) 0.110(2) 0.0079(19) -0.0229(14) -0.0342(17)
C12 0.0498(10) 0.0720(12) 0.0585(11) 0.0088(9) -0.0006(9) -0.0032(9)
C11 0.0502(10) 0.0594(11) 0.0562(11) 0.0098(8) 0.0040(8) -0.0132(8)
C4 0.0619(11) 0.0492(9) 0.0512(10) 0.0114(8) 0.0097(8) -0.0011(8)
C5 0.0531(10) 0.0438(9) 0.0577(10) 0.0076(8) 0.0102(8) 0.0026(8)
C2 0.0906(16) 0.0942(17) 0.0585(13) 0.0017(12) 0.0236(12) -0.0099(14)
N1 0.0502(9) 0.0766(11) 0.0569(9) 0.0238(8) -0.0063(7) -0.0232(8)
N2 0.0808(12) 0.0712(11) 0.0603(10) -0.0102(8) 0.0219(9) -0.0015(9)
O1 0.0590(8) 0.0888(10) 0.0537(8) 0.0072(7) -0.0034(6) -0.0321(7)
O2 0.0742(9) 0.0879(10) 0.0556(8) 0.0214(8) -0.0113(7) -0.0256(8)

loop_
_atom_type_symbol
_atom_type_description
_atom_type_scat_dispersion_real
_atom_type_scat_dispersion_imag
_atom_type_scat_source
C C 0.0033 0.0016 'International Tables Vol C Tables 4.2.6.8 and 6.1.1.4'
H H 0.0000 0.0000 'International Tables Vol C Tables 4.2.6.8 and 6.1.1.4'
N N 0.0061 0.0033 'International Tables Vol C Tables 4.2.6.8 and 6.1.1.4'
O O 0.0106 0.0060 'International Tables Vol C Tables 4.2.6.8 and 6.1.1.4'

loop_
_geom_angle_atom_site_label_1
_geom_angle_atom_site_label_2
_geom_angle_atom_site_label_3
_geom_angle
N2 C1 H1A 109.5
N2 C1 H1B 109.5
H1A C1 H1B 109.5
N2 C1 H1C 109.5
H1A C1 H1C 109.5
H1B C1 H1C 109.5
N2 C3 C4 121.39(17)
N2 C3 C8 121.89(17)
C4 C3 C8 116.72(17)
C7 C8 C3 121.40(17)
C7 C8 H8 119.3
C3 C8 H8 119.3
C8 C7 C6 121.60(16)
C8 C7 H7 119.2
C6 C7 H7 119.2
C5 C6 C7 117.13(16)
C5 C6 C9 122.08(16)
C7 C6 C9 120.75(15)
N1 C9 C6 114.10(15)
N1 C9 C17 107.98(14)
C6 C9 C17 109.96(13)
N1 C9 H9 108.2
C6 C9 H9 108.2
C17 C9 H9 108.2
O2 C17 O1 124.36(16)
O2 C17 C9 125.33(16)
O1 C17 C9 110.30(15)
O1 C18 C19 106.48(18)
O1 C18 H18A 110.4
C19 C18 H18A 110.4
O1 C18 H18B 110.4
C19 C18 H18B 110.4
H18A C18 H18B 108.6
C20 C19 C18 114.7(2)
C20 C19 H19A 108.6
C18 C19 H19A 108.6
C20 C19 H19B 108.6
C18 C19 H19B 108.6
H19A C19 H19B 107.6
C19 C20 C21 112.7(3)
C19 C20 H20A 109.1
C21 C20 H20A 109.1
C19 C20 H20B 109.1
C21 C20 H20B 109.1
H20A C20 H20B 107.8
C20 C21 H21A 109.5
C20 C21 H21B 109.5
H21A C21 H21B 109.5
C20 C21 H21C 109.5
H21A C21 H21C 109.5
H21B C21 H21C 109.5
N1 C10 C15 119.51(16)
N1 C10 C11 122.92(16)
C15 C10 C11 117.56(16)
C14 C15 C10 120.72(18)
C14 C15 H15 119.6
C10 C15 H15 119.6
C15 C14 C13 122.24(18)
C15 C14 H14 118.9
C13 C14 H14 118.9
C12 C13 C14 116.83(17)
C12 C13 C16 121.2(2)
C14 C13 C16 122.0(2)
C13 C16 H16A 109.5
C13 C16 H16B 109.5
H16A C16 H16B 109.5
C13 C16 H16C 109.5
H16A C16 H16C 109.5
H16B C16 H16C 109.5
C13 C12 C11 122.12(19)
C13 C12 H12 118.9
C11 C12 H12 118.9
C12 C11 C10 120.53(17)
C12 C11 H11 119.7
C10 C11 H11 119.7
C5 C4 C3 121.02(16)
C5 C4 H4 119.5
C3 C4 H4 119.5
C4 C5 C6 122.12(17)
C4 C5 H5 118.9
C6 C5 H5 118.9
N2 C2 H2A 109.5
N2 C2 H2B 109.5
H2A C2 H2B 109.5
N2 C2 H2C 109.5
H2A C2 H2C 109.5
H2B C2 H2C 109.5
C10 N1 C9 122.84(15)
C10 N1 H1 118.6
C9 N1 H1 118.5
C3 N2 C1 120.8(2)
C3 N2 C2 121.45(18)
C1 N2 C2 117.6(2)
C17 O1 C18 117.21(15)

loop_
_geom_bond_atom_site_label_1
_geom_bond_atom_site_label_2
_geom_bond_distance
C1 N2 1.424(3)
C1 H1A 0.9600
C1 H1B 0.9600
C1 H1C 0.9600
C3 N2 1.380(2)
C3 C4 1.395(3)
C3 C8 1.396(3)
C8 C7 1.376(3)
C8 H8 0.9300
C7 C6 1.383(2)
C7 H7 0.9300
C6 C5 1.378(2)
C6 C9 1.519(2)
C9 N1 1.439(2)
C9 C17 1.518(2)
C9 H9 0.9800
C17 O2 1.185(2)
C17 O1 1.322(2)
C18 O1 1.452(2)
C18 C19 1.501(3)
C18 H18A 0.9700
C18 H18B 0.9700
C19 C20 1.478(3)
C19 H19A 0.9700
C19 H19B 0.9700
C20 C21 1.516(4)
C20 H20A 0.9700
C20 H20B 0.9700
C21 H21A 0.9600
C21 H21B 0.9600
C21 H21C 0.9600
C10 N1 1.379(2)
C10 C15 1.387(2)
C10 C11 1.390(3)
C15 C14 1.374(3)
C15 H15 0.9300
C14 C13 1.380(3)
C14 H14 0.9300
C13 C12 1.375(3)
C13 C16 1.514(3)
C16 H16A 0.9600
C16 H16B 0.9600
C16 H16C 0.9600
C12 C11 1.382(3)
C12 H12 0.9300
C11 H11 0.9300
C4 C5 1.376(3)
C4 H4 0.9300
C5 H5 0.9300
C2 N2 1.426(3)
C2 H2A 0.9600
C2 H2B 0.9600
C2 H2C 0.9600
N1 H1 0.8600

loop_
_geom_hbond_atom_site_label_D
_geom_hbond_atom_site_label_H
_geom_hbond_atom_site_label_A
_geom_hbond_distance_DH
_geom_hbond_distance_HA
_geom_hbond_distance_DA
_geom_hbond_angle_DHA
_geom_hbond_site_symmetry_A
N1 H1 O2 0.86 2.45 3.253(2) 156.6 7_566
C15 H15 O2 0.93 2.60 3.390(2) 143.0 7_566
N1 H1 O2 0.86 2.45 3.253(2) 156.6 7_566
C15 H15 O2 0.93 2.60 3.390(2) 143.0 7_566
N1 H1 O2 0.86 2.45 3.253(2) 156.6 7_566

loop_
_geom_torsion_atom_site_label_1
_geom_torsion_atom_site_label_2
_geom_torsion_atom_site_label_3
_geom_torsion_atom_site_label_4
_geom_torsion
N2 C3 C8 C7 179.81(18)
C4 C3 C8 C7 0.5(3)
C3 C8 C7 C6 0.2(3)
C8 C7 C6 C5 -0.4(3)
C8 C7 C6 C9 177.26(16)
C5 C6 C9 N1 -130.00(17)
C7 C6 C9 N1 52.4(2)
C5 C6 C9 C17 108.52(18)
C7 C6 C9 C17 -69.1(2)
N1 C9 C17 O2 -2.6(3)
C6 C9 C17 O2 122.5(2)
N1 C9 C17 O1 177.11(16)
C6 C9 C17 O1 -57.8(2)
O1 C18 C19 C20 64.9(3)
C18 C19 C20 C21 -179.1(2)
N1 C10 C15 C14 -178.51(19)
C11 C10 C15 C14 0.6(3)
C10 C15 C14 C13 -0.2(3)
C15 C14 C13 C12 0.0(3)
C15 C14 C13 C16 -179.5(2)
C14 C13 C12 C11 -0.1(3)
C16 C13 C12 C11 179.4(2)
C13 C12 C11 C10 0.5(3)
N1 C10 C11 C12 178.36(18)
C15 C10 C11 C12 -0.7(3)
N2 C3 C4 C5 179.73(17)
C8 C3 C4 C5 -1.0(3)
C3 C4 C5 C6 0.7(3)
C7 C6 C5 C4 0.0(3)
C9 C6 C5 C4 -177.69(16)
C15 C10 N1 C9 -170.95(18)
C11 C10 N1 C9 10.0(3)
C6 C9 N1 C10 70.6(2)
C17 C9 N1 C10 -166.81(17)
C4 C3 N2 C1 -176.0(2)
C8 C3 N2 C1 4.7(3)
C4 C3 N2 C2 -1.0(3)
C8 C3 N2 C2 179.7(2)
O2 C17 O1 C18 -3.9(3)
C9 C17 O1 C18 176.38(16)
C19 C18 O1 C17 176.64(17)
